data_8102418
loop_
_publ_author_name
'Chun-Yan Ao'
'Chong-Bo Liu'
'Liu-Shui Yan'

_publ_section_title
;
 Crystal structure of tetraaqua-(4,4'-bipyridyl)zinc(II)
 3-(4-(carboxymethoxy)phenyl)propanoate, [Zn(H2O)4(C10H8N2)][C11H10O5]
;
_journal_issue 2
_journal_name_full 'Zeitschrift f\"ur Kristallographie - New Crystal Structures'
_journal_page_first 179
_journal_volume 224
_journal_year 2009
_chemical_formula_sum 'C21 H26 N2 O9 Zn'
_chemical_formula_weight 515.81
_space_group_IT_number 2
_symmetry_cell_setting triclinic
_symmetry_space_group_name_Hall '-P 1'
_symmetry_space_group_name_H-M 'P -1'
_atom_sites_solution_hydrogens geom
_atom_sites_solution_primary direct
_atom_sites_solution_secondary difmap
_audit_creation_method SHELXL-97
_cell_angle_alpha 91.944(2)
_cell_angle_beta 101.794(2)
_cell_angle_gamma 93.981(2)
_cell_formula_units_Z 1
_cell_length_a 7.1145(10)
_cell_length_b 7.6126(11)
_cell_length_c 10.4712(15)
_cell_measurement_reflns_used 2184
_cell_measurement_temperature 293(2)
_cell_measurement_theta_max 28.04
_cell_measurement_theta_min 2.69
_cell_volume 553.13(14)
_computing_cell_refinement 'Bruker SMART'
_computing_data_collection 'Bruker SMART'
_computing_data_reduction 'Bruker SAINT'
_computing_molecular_graphics 'Bruker SHELXTL'
_computing_publication_material 'Bruker SHELXTL'
_computing_structure_refinement 'SHELXL-97 (Sheldrick, 2008)'
_computing_structure_solution 'SHELXS-97 (Sheldrick, 2008)'
_diffrn_ambient_temperature 293(2)
_diffrn_measured_fraction_theta_full 0.992
_diffrn_measured_fraction_theta_max 0.992
_diffrn_measurement_device_type 'CCD area detector'
_diffrn_measurement_method 'phi and omega scans'
_diffrn_radiation_monochromator graphite
_diffrn_radiation_source 'fine-focus sealed tube'
_diffrn_radiation_type MoK\a
_diffrn_radiation_wavelength 0.71073
_diffrn_reflns_av_R_equivalents 0.0140
_diffrn_reflns_av_sigmaI/netI 0.0225
_diffrn_reflns_limit_h_max 8
_diffrn_reflns_limit_h_min -8
_diffrn_reflns_limit_k_max 9
_diffrn_reflns_limit_k_min -9
_diffrn_reflns_limit_l_max 12
_diffrn_reflns_limit_l_min -12
_diffrn_reflns_number 4127
_diffrn_reflns_theta_full 25.50
_diffrn_reflns_theta_max 25.50
_diffrn_reflns_theta_min 2.69
_exptl_absorpt_coefficient_mu 1.166
_exptl_absorpt_correction_T_max 0.8864
_exptl_absorpt_correction_T_min 0.7095
_exptl_absorpt_correction_type multi-scan
_exptl_absorpt_process_details sadabs
_exptl_crystal_colour colouless
_exptl_crystal_density_diffrn 1.548
_exptl_crystal_density_method 'not measured'
_exptl_crystal_description block
_exptl_crystal_F_000 268
_exptl_crystal_size_max 0.32
_exptl_crystal_size_mid 0.27
_exptl_crystal_size_min 0.11
_refine_diff_density_max 1.335
_refine_diff_density_min -0.586
_refine_diff_density_rms 0.116
_refine_ls_extinction_method none
_refine_ls_goodness_of_fit_ref 1.141
_refine_ls_hydrogen_treatment constr
_refine_ls_matrix_type full
_refine_ls_number_parameters 226
_refine_ls_number_reflns 2039
_refine_ls_number_restraints 557
_refine_ls_restrained_S_all 1.067
_refine_ls_R_factor_all 0.0569
_refine_ls_R_factor_gt 0.0548
_refine_ls_shift/su_max 0.015
_refine_ls_shift/su_mean 0.001
_refine_ls_structure_factor_coef Fsqd
_refine_ls_weighting_details 'calc w=1/[\s^2^(Fo^2^)+(0.0735P)^2^+1.6594P] where P=(Fo^2^+2Fc^2^)/3'
_refine_ls_weighting_scheme calc
_refine_ls_wR_factor_gt 0.1516
_refine_ls_wR_factor_ref 0.1536
_reflns_number_gt 1928
_reflns_number_total 2039
_reflns_threshold_expression >2sigma(I)
_cod_data_source_file 1267-2527.cff
_cod_data_source_block cc
_cod_depositor_comments
;
The following automatic conversions were performed:
'_symmetry_cell_setting' value 'Triclinic' changed to 'triclinic'
according to '/home/saulius/struct/CIF-dictionaries/cif_core.dic'
dictionary named 'cif_core.dic' version 2.4.1 from 2010-06-29.

Automatic conversion script
Id: cif_fix_enum 1555 2011-01-17 13:19:09Z saulius 
;
_cod_original_sg_symbol_H-M P-1
_cod_database_code 8102418

loop_
_symmetry_equiv_pos_as_xyz
'x, y, z'
'-x, -y, -z'

loop_
_atom_site_label
_atom_site_type_symbol
_atom_site_fract_x
_atom_site_fract_y
_atom_site_fract_z
_atom_site_U_iso_or_equiv
_atom_site_adp_type
_atom_site_occupancy
_atom_site_symmetry_multiplicity
_atom_site_calc_flag
_atom_site_refinement_flags
_atom_site_disorder_assembly
_atom_site_disorder_group
C6 C 0.5592(9) 0.3752(10) 0.8774(12) 0.0330(8) Uani 0.492(7) 1 d PDU A 1
C7 C 0.3875(7) 0.4568(6) 0.7968(5) 0.0608(11) Uani 1 1 d DU A 1
H7A H 0.2741 0.4228 0.8309 0.073 Uiso 0.50 1 calc PR A 1
H7B H 0.4096 0.5841 0.8075 0.073 Uiso 0.50 1 calc PR A 1
C8 C 0.3486(14) 0.4069(14) 0.6586(7) 0.0571(13) Uani 0.50 1 d PDU A 1
H8A H 0.3665 0.2823 0.6493 0.069 Uiso 0.50 1 calc PR A 1
H8B H 0.4444 0.4705 0.6201 0.069 Uiso 0.50 1 calc PR A 1
C9 C 0.1537(15) 0.4384(16) 0.5807(8) 0.0537(10) Uani 0.492(7) 1 d PDU A 1
C10 C 0.0421(13) 0.5545(15) 0.6277(11) 0.0521(14) Uani 0.492(7) 1 d PDU . 1
H10 H 0.0754 0.5952 0.7147 0.063 Uiso 0.50 1 calc PR . 1
C11 C 0.1125(14) 0.3904(17) 0.4492(8) 0.0537(14) Uani 0.492(7) 1 d PDU . 1
H11 H 0.1930 0.3195 0.4145 0.064 Uiso 0.50 1 calc PR . 1
O3 O 0.7248(7) 0.4429(8) 0.8732(6) 0.0278(7) Uani 0.492(7) 1 d PDU A 1
O4 O 0.5210(8) 0.2242(6) 0.9159(6) 0.0254(6) Uani 0.492(7) 1 d PDU A 1
C6' C 0.5547(9) 0.3691(10) 0.8777(12) 0.0330(8) Uani 0.508(7) 1 d PDU A 2
C7' C 0.3883(16) 0.4629(14) 0.8035(12) 0.0608(11) Uani 0.00 1 d PDU A 2
H7'1 H 0.3027 0.4921 0.8610 0.073 Uiso 0.50 1 calc PR A 2
H7'2 H 0.4365 0.5716 0.7715 0.073 Uiso 0.50 1 calc PR A 2
O7 O 0.2830(9) 0.3468(9) 0.6933(6) 0.0571(13) Uani 0.50 1 d PDU A 2
C9' C 0.1538(13) 0.4461(17) 0.5982(7) 0.0537(10) Uani 0.508(7) 1 d PDU A 2
C10' C 0.0021(13) 0.5246(15) 0.6330(11) 0.0521(14) Uani 0.508(7) 1 d PDU . 2
H10' H -0.0018 0.5417 0.7208 0.063 Uiso 0.50 1 calc PR . 2
C11' C 0.1520(15) 0.4193(17) 0.4668(7) 0.0537(14) Uani 0.508(7) 1 d PDU . 2
H11' H 0.2521 0.3639 0.4418 0.064 Uiso 0.50 1 calc PR . 2
O3' O 0.7154(7) 0.4553(8) 0.9079(6) 0.0278(7) Uani 0.508(7) 1 d PDU A 2
O4' O 0.5142(8) 0.2481(7) 0.9485(6) 0.0254(6) Uani 0.508(7) 1 d PDU A 2
Zn1 Zn 0.0000 0.0000 0.0000 0.02720(18) Uani 1 2 d SU . .
O5 O 0.2399(3) -0.0310(3) -0.0850(2) 0.0263(5) Uani 1 1 d DU B .
H1W H 0.2994 0.0651 -0.0855 0.039 Uiso 1 1 d RD . .
H2W H 0.3080 -0.1050 -0.0481 0.039 Uiso 1 1 d RD . .
O6 O 0.0281(3) 0.2727(3) -0.0126(3) 0.0319(6) Uani 1 1 d DU B .
H3W H 0.1147 0.3152 0.0467 0.048 Uiso 1 1 d RD . .
H4W H -0.0605 0.3352 -0.0341 0.048 Uiso 1 1 d RD . .
C1 C 0.1459(5) -0.1018(6) 0.2804(5) 0.0249(14) Uani 0.492(8) 1 d PDU B 1
H1 H 0.0333 -0.1760 0.2611 0.030 Uiso 0.492(8) 1 calc PR B 1
C2 C 0.2664(8) -0.1111(7) 0.4008(5) 0.0252(15) Uani 0.492(8) 1 d PDU B 1
H2 H 0.2345 -0.1898 0.4605 0.030 Uiso 0.492(8) 1 calc PR B 1
C3 C 0.4370(8) -0.0010(8) 0.4326(5) 0.0218(15) Uani 0.492(8) 1 d PDU . 1
C4 C 0.4750(8) 0.1141(8) 0.3382(6) 0.0221(15) Uani 0.492(8) 1 d PDU B 1
H4 H 0.5863 0.1901 0.3549 0.027 Uiso 0.492(8) 1 calc PR B 1
C5 C 0.3462(8) 0.1143(8) 0.2201(5) 0.0211(14) Uani 0.492(8) 1 d PDU B 1
H5A H 0.3742 0.1916 0.1585 0.025 Uiso 0.492(8) 1 calc PR B 1
N1 N 0.1826(8) 0.0085(7) 0.1897(5) 0.0228(6) Uani 0.492(8) 1 d PDU B 1
C1' C 0.1216(6) -0.0531(5) 0.2947(5) 0.0234(14) Uani 0.508(8) 1 d PDU B 2
H1' H -0.0056 -0.0997 0.2819 0.028 Uiso 0.508(8) 1 calc PR B 2
C2' C 0.2378(8) -0.0612(7) 0.4166(5) 0.0229(14) Uani 0.508(8) 1 d PDU B 2
H2' H 0.1891 -0.1122 0.4838 0.027 Uiso 0.508(8) 1 calc PR B 2
C3' C 0.4300(8) 0.0078(8) 0.4387(5) 0.0221(15) Uani 0.508(8) 1 d PDU . 2
C4' C 0.4930(8) 0.0826(9) 0.3332(6) 0.0220(14) Uani 0.508(8) 1 d PDU B 2
H4' H 0.6193 0.1303 0.3431 0.026 Uiso 0.508(8) 1 calc PR B 2
C5' C 0.3666(8) 0.0851(9) 0.2145(5) 0.0219(14) Uani 0.508(8) 1 d PDU B 2
H5' H 0.4113 0.1354 0.1456 0.026 Uiso 0.508(8) 1 calc PR B 2
N1' N 0.1823(8) 0.0186(7) 0.1933(5) 0.0228(6) Uani 0.508(8) 1 d PDU B 2

loop_
_atom_site_aniso_label
_atom_site_aniso_U_11
_atom_site_aniso_U_22
_atom_site_aniso_U_33
_atom_site_aniso_U_23
_atom_site_aniso_U_13
_atom_site_aniso_U_12
C6 0.0277(16) 0.0249(15) 0.0384(17) 0.0031(14) -0.0119(14) 0.0025(13)
C7 0.054(2) 0.0431(19) 0.067(2) 0.0056(18) -0.0319(19) 0.0099(18)
C8 0.048(2) 0.052(2) 0.058(2) 0.003(2) -0.025(2) 0.0184(19)
C9 0.0392(18) 0.057(2) 0.055(2) -0.0078(18) -0.0164(17) 0.0206(17)
C10 0.039(3) 0.060(3) 0.052(2) -0.007(2) -0.004(2) 0.014(2)
C11 0.029(3) 0.062(3) 0.060(2) -0.019(2) -0.014(2) 0.020(2)
O3 0.0279(8) 0.0276(8) 0.0276(9) 0.0011(6) 0.0051(6) 0.0013(6)
O4 0.0251(8) 0.0254(8) 0.0258(9) 0.0007(6) 0.0049(6) 0.0032(6)
C6' 0.0277(16) 0.0249(15) 0.0384(17) 0.0031(14) -0.0119(14) 0.0025(13)
C7' 0.054(2) 0.0431(19) 0.067(2) 0.0056(18) -0.0319(19) 0.0099(18)
O7 0.048(2) 0.052(2) 0.058(2) 0.003(2) -0.025(2) 0.0184(19)
C9' 0.0392(18) 0.057(2) 0.055(2) -0.0078(18) -0.0164(17) 0.0206(17)
C10' 0.039(3) 0.060(3) 0.052(2) -0.007(2) -0.004(2) 0.014(2)
C11' 0.029(3) 0.062(3) 0.060(2) -0.019(2) -0.014(2) 0.020(2)
O3' 0.0279(8) 0.0276(8) 0.0276(9) 0.0011(6) 0.0051(6) 0.0013(6)
O4' 0.0251(8) 0.0254(8) 0.0258(9) 0.0007(6) 0.0049(6) 0.0032(6)
Zn1 0.0232(3) 0.0303(3) 0.0247(3) 0.0046(2) -0.0031(2) 0.0013(2)
O5 0.0178(11) 0.0330(13) 0.0272(12) 0.0071(10) 0.0017(9) 0.0023(10)
O6 0.0238(12) 0.0199(11) 0.0444(15) 0.0041(10) -0.0106(11) 0.0002(10)
C1 0.024(3) 0.027(3) 0.020(2) 0.001(2) -0.004(2) -0.002(2)
C2 0.025(3) 0.027(3) 0.020(3) 0.004(2) -0.004(2) -0.002(2)
C3 0.021(3) 0.025(3) 0.016(3) 0.001(2) -0.004(2) 0.002(2)
C4 0.019(3) 0.022(3) 0.021(3) 0.004(2) -0.006(2) 0.001(2)
C5 0.020(3) 0.022(3) 0.017(2) 0.008(2) -0.006(2) 0.003(2)
N1 0.0189(12) 0.0274(13) 0.0184(12) 0.0034(10) -0.0047(10) -0.0002(10)
C1' 0.017(2) 0.029(3) 0.021(2) 0.005(2) -0.003(2) 0.000(2)
C2' 0.019(2) 0.031(3) 0.017(2) 0.005(2) 0.000(2) 0.000(2)
C3' 0.021(3) 0.025(3) 0.017(3) 0.002(2) -0.004(2) 0.002(3)
C4' 0.018(3) 0.025(3) 0.020(3) 0.003(2) -0.004(2) 0.002(2)
C5' 0.020(2) 0.024(3) 0.019(2) 0.002(2) 0.000(2) 0.001(2)
N1' 0.0189(12) 0.0274(13) 0.0184(12) 0.0034(10) -0.0047(10) -0.0002(10)

loop_
_atom_type_symbol
_atom_type_description
_atom_type_scat_dispersion_real
_atom_type_scat_dispersion_imag
_atom_type_scat_source
C C 0.0033 0.0016 'International Tables Vol C Tables 4.2.6.8 and 6.1.1.4'
H H 0.0000 0.0000 'International Tables Vol C Tables 4.2.6.8 and 6.1.1.4'
N N 0.0061 0.0033 'International Tables Vol C Tables 4.2.6.8 and 6.1.1.4'
O O 0.0106 0.0060 'International Tables Vol C Tables 4.2.6.8 and 6.1.1.4'
Zn Zn 0.2839 1.4301 'International Tables Vol C Tables 4.2.6.8 and 6.1.1.4'

loop_
_geom_angle_atom_site_label_1
_geom_angle_atom_site_label_2
_geom_angle_atom_site_label_3
_geom_angle
_geom_angle_site_symmetry_1
_geom_angle_site_symmetry_3
_geom_angle_publ_flag
O4 C6 O3 125.9(6) . . ?
O4 C6 C7 114.5(5) . . ?
O3 C6 C7 117.3(5) . . ?
C8 C7 C6 114.5(7) . . ?
C8 C7 H7A 108.6 . . ?
C6 C7 H7A 108.6 . . ?
C8 C7 H7B 108.6 . . ?
C6 C7 H7B 108.6 . . ?
H7A C7 H7B 107.6 . . ?
C7 C8 C9 117.0(7) . . ?
C7 C8 H8A 108.0 . . ?
C9 C8 H8A 108.0 . . ?
C7 C8 H8B 108.0 . . ?
C9 C8 H8B 108.0 . . ?
H8A C8 H8B 107.3 . . ?
C10 C9 C11 119.0(7) . . ?
C10 C9 C8 120.3(6) . . ?
C11 C9 C8 118.1(6) . . ?
C11 C10 C9 120.9(10) 2_566 . ?
C11 C10 H10 119.5 2_566 . ?
C9 C10 H10 119.5 . . ?
C10 C11 C9 119.8(9) 2_566 . ?
C10 C11 H11 120.1 2_566 . ?
C9 C11 H11 120.1 . . ?
O4' C6' O3' 119.5(7) . . ?
O4' C6' C7' 117.0(6) . . ?
O3' C6' C7' 117.1(5) . . ?
O7 C7' C6' 108.9(9) . . ?
O7 C7' H7'1 109.9 . . ?
C6' C7' H7'1 109.9 . . ?
O7 C7' H7'2 109.9 . . ?
C6' C7' H7'2 109.9 . . ?
H7'1 C7' H7'2 108.3 . . ?
C7' O7 C9' 111.1(7) . . ?
C11' C9' C10' 118.2(6) . . ?
C11' C9' O7 118.8(6) . . ?
C10' C9' O7 120.7(6) . . ?
C9' C10' C11' 120.1(9) . 2_566 ?
C9' C10' H10' 119.9 . . ?
C11' C10' H10' 119.9 2_566 . ?
C9' C11' C10' 121.7(9) . 2_566 ?
C9' C11' H11' 119.2 . . ?
C10' C11' H11' 119.2 2_566 . ?
O6 Zn1 O6 180.0 2 . ?
O6 Zn1 O5 91.70(10) 2 2 ?
O6 Zn1 O5 88.30(10) . 2 ?
O6 Zn1 O5 88.30(10) 2 . ?
O6 Zn1 O5 91.70(10) . . ?
O5 Zn1 O5 180.0 2 . ?
O6 Zn1 N1 93.12(15) 2 2 ?
O6 Zn1 N1 86.88(15) . 2 ?
O5 Zn1 N1 89.90(16) 2 2 ?
O5 Zn1 N1 90.10(16) . 2 ?
O6 Zn1 N1 86.88(15) 2 . ?
O6 Zn1 N1 93.12(15) . . ?
O5 Zn1 N1 90.10(16) 2 . ?
O5 Zn1 N1 89.90(16) . . ?
N1 Zn1 N1 180.0 2 . ?
O6 Zn1 N1' 88.82(15) 2 . ?
O6 Zn1 N1' 91.18(15) . . ?
O5 Zn1 N1' 89.14(17) 2 . ?
O5 Zn1 N1' 90.86(17) . . ?
N1 Zn1 N1' 177.9(2) 2 . ?
N1 Zn1 N1' 2.1(2) . . ?
O6 Zn1 N1' 91.18(15) 2 2 ?
O6 Zn1 N1' 88.82(15) . 2 ?
O5 Zn1 N1' 90.86(17) 2 2 ?
O5 Zn1 N1' 89.14(17) . 2 ?
N1 Zn1 N1' 2.1(2) 2 2 ?
N1 Zn1 N1' 177.9(2) . 2 ?
N1' Zn1 N1' 180.0 . 2 ?
Zn1 O5 H1W 109.5 . . ?
Zn1 O5 H2W 111.3 . . ?
H1W O5 H2W 112.6 . . ?
Zn1 O6 H3W 109.4 . . ?
Zn1 O6 H4W 125.5 . . ?
H3W O6 H4W 114.7 . . ?
N1 C1 C2 123.5(4) . . ?
N1 C1 H1 118.3 . . ?
C2 C1 H1 118.3 . . ?
C1 C2 C3 119.5(4) . . ?
C1 C2 H2 120.3 . . ?
C3 C2 H2 120.3 . . ?
C4 C3 C2 117.0(4) . . ?
C4 C3 C3 122.5(6) . 2_656 ?
C2 C3 C3 120.3(6) . 2_656 ?
C5 C4 C3 119.5(4) . . ?
C5 C4 H4 120.2 . . ?
C3 C4 H4 120.2 . . ?
N1 C5 C4 123.4(4) . . ?
N1 C5 H5A 118.3 . . ?
C4 C5 H5A 118.3 . . ?
C1 N1 C5 117.1(4) . . ?
C1 N1 Zn1 121.1(3) . . ?
C5 N1 Zn1 121.7(4) . . ?
N1' C1' C2' 123.4(4) . . ?
N1' C1' H1' 118.3 . . ?
C2' C1' H1' 118.3 . . ?
C1' C2' C3' 119.5(4) . . ?
C1' C2' H2' 120.2 . . ?
C3' C2' H2' 120.2 . . ?
C4' C3' C2' 117.0(4) . . ?
C4' C3' C3' 119.0(6) . 2_656 ?
C2' C3' C3' 123.8(6) . 2_656 ?
C5' C4' C3' 119.6(4) . . ?
C5' C4' H4' 120.2 . . ?
C3' C4' H4' 120.2 . . ?
N1' C5' C4' 123.4(4) . . ?
N1' C5' H5' 118.3 . . ?
C4' C5' H5' 118.3 . . ?
C1' N1' C5' 117.1(4) . . ?
C1' N1' Zn1 120.9(4) . . ?
C5' N1' Zn1 121.7(4) . . ?

loop_
_geom_bond_atom_site_label_1
_geom_bond_atom_site_label_2
_geom_bond_distance
_geom_bond_site_symmetry_2
_geom_bond_publ_flag
C6 O4 1.261(6) . ?
C6 O3 1.262(6) . ?
C6 C7 1.520(7) . ?
C7 C8 1.449(7) . ?
C7 H7A 0.9700 . ?
C7 H7B 0.9700 . ?
C8 C9 1.497(12) . ?
C8 H8A 0.9700 . ?
C8 H8B 0.9700 . ?
C9 C10 1.372(7) . ?
C9 C11 1.379(7) . ?
C10 C11 1.327(14) 2_566 ?
C10 H10 0.9300 . ?
C11 C10 1.327(14) 2_566 ?
C11 H11 0.9300 . ?
C6' O4' 1.256(6) . ?
C6' O3' 1.254(6) . ?
C6' C7' 1.515(8) . ?
C7' O7 1.470(9) . ?
C7' H7'1 0.9700 . ?
C7' H7'2 0.9700 . ?
O7 C9' 1.477(7) . ?
C9' C11' 1.381(7) . ?
C9' C10' 1.375(7) . ?
C10' C11' 1.451(14) 2_566 ?
C10' H10' 0.9300 . ?
C11' C10' 1.451(14) 2_566 ?
C11' H11' 0.9300 . ?
Zn1 O6 2.083(2) 2 ?
Zn1 O6 2.083(2) . ?
Zn1 O5 2.103(2) 2 ?
Zn1 O5 2.103(2) . ?
Zn1 N1 2.136(5) 2 ?
Zn1 N1 2.136(5) . ?
Zn1 N1' 2.164(5) . ?
Zn1 N1' 2.164(5) 2 ?
O5 H1W 0.8200 . ?
O5 H2W 0.8231 . ?
O6 H3W 0.8200 . ?
O6 H4W 0.8157 . ?
C1 N1 1.342(5) . ?
C1 C2 1.379(6) . ?
C1 H1 0.9300 . ?
C2 C3 1.400(5) . ?
C2 H2 0.9300 . ?
C3 C4 1.398(6) . ?
C3 C3 1.508(9) 2_656 ?
C4 C5 1.380(6) . ?
C4 H4 0.9300 . ?
C5 N1 1.344(5) . ?
C5 H5A 0.9300 . ?
C1' N1' 1.344(6) . ?
C1' C2' 1.378(6) . ?
C1' H1' 0.9300 . ?
C2' C3' 1.400(5) . ?
C2' H2' 0.9300 . ?
C3' C4' 1.398(6) . ?
C3' C3' 1.469(9) 2_656 ?
C4' C5' 1.379(6) . ?
C4' H4' 0.9300 . ?
C5' N1' 1.344(6) . ?
C5' H5' 0.9300 . ?

loop_
_geom_hbond_atom_site_label_D
_geom_hbond_atom_site_label_H
_geom_hbond_atom_site_label_A
_geom_hbond_distance_DH
_geom_hbond_distance_HA
_geom_hbond_distance_DA
_geom_hbond_angle_DHA
_geom_hbond_site_symmetry_A
O5 H1W O4' 0.82 1.96 2.746(6) 159.6 1_554
O5 H1W O4 0.82 1.92 2.688(6) 156.1 1_554
O5 H2W O4 0.82 1.94 2.736(5) 161.9 2_656
O5 H2W O4' 0.82 1.90 2.716(6) 171.9 2_656
O6 H3W O3' 0.82 2.04 2.706(6) 138.3 2_666
O6 H3W O3 0.82 2.15 2.849(6) 143.6 2_666
O6 H4W O3' 0.82 1.89 2.706(6) 173.1 1_454
O6 H4W O3 0.82 1.89 2.684(6) 164.4 1_454

loop_
_geom_torsion_atom_site_label_1
_geom_torsion_atom_site_label_2
_geom_torsion_atom_site_label_3
_geom_torsion_atom_site_label_4
_geom_torsion
_geom_torsion_site_symmetry_1
_geom_torsion_site_symmetry_2
_geom_torsion_site_symmetry_3
_geom_torsion_site_symmetry_4
_geom_torsion_publ_flag
O4 C6 C7 C8 -86.0(11) . . . . ?
O3 C6 C7 C8 78.2(11) . . . . ?
C6 C7 C8 C9 162.9(8) . . . . ?
C7 C8 C9 C10 19.0(17) . . . . ?
C7 C8 C9 C11 -179.4(10) . . . . ?
C11 C9 C10 C11 5(2) . . . 2_566 ?
C8 C9 C10 C11 166.9(12) . . . 2_566 ?
C10 C9 C11 C10 -5(2) . . . 2_566 ?
C8 C9 C11 C10 -167.2(12) . . . 2_566 ?
O4' C6' C7' O7 -74.6(14) . . . . ?
O3' C6' C7' O7 133.6(11) . . . . ?
C6' C7' O7 C9' -164.8(8) . . . . ?
C7' O7 C9' C11' 133.9(12) . . . . ?
C7' O7 C9' C10' -64.0(14) . . . . ?
C11' C9' C10' C11' -1(2) . . . 2_566 ?
O7 C9' C10' C11' -163.7(11) . . . 2_566 ?
C10' C9' C11' C10' 2(2) . . . 2_566 ?
O7 C9' C11' C10' 164.0(11) . . . 2_566 ?
N1 C1 C2 C3 0.0(3) . . . . ?
C1 C2 C3 C4 0.1(5) . . . . ?
C1 C2 C3 C3 175.3(7) . . . 2_656 ?
C2 C3 C4 C5 -0.2(7) . . . . ?
C3 C3 C4 C5 -175.2(8) 2_656 . . . ?
C3 C4 C5 N1 0.2(8) . . . . ?
C2 C1 N1 C5 0.0(3) . . . . ?
C2 C1 N1 Zn1 175.0(4) . . . . ?
C4 C5 N1 C1 -0.1(6) . . . . ?
C4 C5 N1 Zn1 -175.1(5) . . . . ?
O6 Zn1 N1 C1 -37.0(3) 2 . . . ?
O6 Zn1 N1 C1 143.0(3) . . . . ?
O5 Zn1 N1 C1 54.7(3) 2 . . . ?
O5 Zn1 N1 C1 -125.3(3) . . . . ?
N1 Zn1 N1 C1 40.1(7) 2 . . . ?
N1' Zn1 N1 C1 118(7) . . . . ?
N1' Zn1 N1 C1 -62(7) 2 . . . ?
O6 Zn1 N1 C5 137.8(4) 2 . . . ?
O6 Zn1 N1 C5 -42.2(4) . . . . ?
O5 Zn1 N1 C5 -130.5(4) 2 . . . ?
O5 Zn1 N1 C5 49.5(4) . . . . ?
N1 Zn1 N1 C5 -145.1(6) 2 . . . ?
N1' Zn1 N1 C5 -67(7) . . . . ?
N1' Zn1 N1 C5 113(7) 2 . . . ?
N1' C1' C2' C3' 0.0(3) . . . . ?
C1' C2' C3' C4' 0.1(5) . . . . ?
C1' C2' C3' C3' -174.5(8) . . . 2_656 ?
C2' C3' C4' C5' -0.1(7) . . . . ?
C3' C3' C4' C5' 174.8(8) 2_656 . . . ?
C3' C4' C5' N1' 0.0(8) . . . . ?
C2' C1' N1' C5' 0.0(3) . . . . ?
C2' C1' N1' Zn1 173.1(4) . . . . ?
C4' C5' N1' C1' 0.1(6) . . . . ?
C4' C5' N1' Zn1 -173.0(5) . . . . ?
O6 Zn1 N1' C1' -54.5(3) 2 . . . ?
O6 Zn1 N1' C1' 125.5(3) . . . . ?
O5 Zn1 N1' C1' 37.2(3) 2 . . . ?
O5 Zn1 N1' C1' -142.8(3) . . . . ?
N1 Zn1 N1' C1' 101(7) 2 . . . ?
N1 Zn1 N1' C1' -79(7) . . . . ?
N1' Zn1 N1' C1' -7(10) 2 . . . ?
O6 Zn1 N1' C5' 118.3(4) 2 . . . ?
O6 Zn1 N1' C5' -61.7(4) . . . . ?
O5 Zn1 N1' C5' -150.0(4) 2 . . . ?
O5 Zn1 N1' C5' 30.0(4) . . . . ?
N1 Zn1 N1' C5' -87(7) 2 . . . ?
N1 Zn1 N1' C5' 94(7) . . . . ?
N1' Zn1 N1' C5' 166(10) 2 . . . ?
